data_7057062
loop_
_publ_author_name
'Song, Ying'
'Tian, Chong-Bin'
'Wu, Zhao-Feng'
'Huang, Xiao-Ying'

_publ_section_title
;
 Mg1&#x2212;xCoxLi2(3,5-pdcH)2(DMF)2 (x = 0, 0.285, 0.575, 1): a series of
 heterometallic coordination polymers doped with magnetic Co2+ ions
;
_journal_issue 7
_journal_name_full 'New Journal of Chemistry'
_journal_page_first 5096
_journal_paper_doi 10.1039/C7NJ04823H
_journal_volume 42
_journal_year 2018
_chemical_formula_moiety 'C16 H18 Li2 Mg N6 O10'
_chemical_formula_sum 'C16 H18 Li2 Mg N6 O10'
_chemical_formula_weight 492.55
_chemical_properties_physical Moisture-sensitive
_space_group_crystal_system orthorhombic
_space_group_IT_number 60
_space_group_name_Hall '-P 2n 2ab'
_space_group_name_H-M_alt 'P b c n'
_symmetry_space_group_name_Hall '-P 2n 2ab'
_symmetry_space_group_name_H-M 'P b c n'
_atom_sites_solution_hydrogens mixed
_audit_creation_method SHELXL-2013
_audit_update_record
;
2017-11-09 deposited with the CCDC.
2018-02-26 downloaded from the CCDC.
;
_cell_angle_alpha 90
_cell_angle_beta 90
_cell_angle_gamma 90
_cell_formula_units_Z 4
_cell_length_a 14.7520(5)
_cell_length_b 8.8836(4)
_cell_length_c 16.4760(5)
_cell_measurement_reflns_used 1619
_cell_measurement_temperature 293(2)
_cell_measurement_theta_max 29.1618
_cell_measurement_theta_min 2.5996
_cell_volume 2159.19(14)
_computing_cell_refinement 'CrysAlisPro, Agilent Technologies'
_computing_data_collection 'CrysAlisPro, Agilent Technologies'
_computing_data_reduction 'CrysAlisPro, Agilent Technologies'
_computing_molecular_graphics 'DIAMOND. Version 3.0. Crystal Impact'
_computing_publication_material 'Windows Word 2010'
_computing_structure_refinement 'SHELXL-2013 (Sheldrick, 2013)'
_computing_structure_solution 'SHELXS-97 (Sheldrick, 1990)'
_diffrn_ambient_temperature 293(2)
_diffrn_detector_area_resol_mean 16.2083
_diffrn_measured_fraction_theta_full 0.997
_diffrn_measured_fraction_theta_max 0.981
_diffrn_measurement_device_type 'Xcalibur, Eos'
_diffrn_measurement_method '\w scans'
_diffrn_radiation_type MoK\a
_diffrn_radiation_wavelength 0.71073
_diffrn_reflns_av_R_equivalents 0.0263
_diffrn_reflns_av_unetI/netI 0.0367
_diffrn_reflns_Laue_measured_fraction_full 0.997
_diffrn_reflns_Laue_measured_fraction_max 0.981
_diffrn_reflns_limit_h_max 18
_diffrn_reflns_limit_h_min -14
_diffrn_reflns_limit_k_max 6
_diffrn_reflns_limit_k_min -11
_diffrn_reflns_limit_l_max 20
_diffrn_reflns_limit_l_min -18
_diffrn_reflns_number 5478
_diffrn_reflns_point_group_measured_fraction_full 0.997
_diffrn_reflns_point_group_measured_fraction_max 0.981
_diffrn_reflns_theta_full 25.242
_diffrn_reflns_theta_max 27.098
_diffrn_reflns_theta_min 2.948
_diffrn_source 'Enhance (Mo) X-ray Source'
_exptl_absorpt_coefficient_mu 0.150
_exptl_absorpt_correction_T_max 1.00000
_exptl_absorpt_correction_T_min 0.86604
_exptl_absorpt_correction_type multi-scan
_exptl_absorpt_process_details
;
CrysAlisPro, Agilent Technologies,
Version 1.171.35.15 (release 03-08-2011 CrysAlis171 .NET)
(compiled Aug  3 2011,13:03:54)
Empirical absorption correction using spherical harmonics,
 implemented in SCALE3 ABSPACK scaling algorithm.
;
_exptl_crystal_colour colorless
_exptl_crystal_density_diffrn 1.515
_exptl_crystal_description block
_exptl_crystal_F_000 1016
_exptl_crystal_size_max 0.4
_exptl_crystal_size_mid 0.33
_exptl_crystal_size_min 0.25
_refine_diff_density_max 0.250
_refine_diff_density_min -0.310
_refine_diff_density_rms 0.050
_refine_ls_extinction_method none
_refine_ls_goodness_of_fit_ref 1.008
_refine_ls_hydrogen_treatment mixed
_refine_ls_matrix_type full
_refine_ls_number_parameters 164
_refine_ls_number_reflns 2339
_refine_ls_number_restraints 1
_refine_ls_restrained_S_all 1.008
_refine_ls_R_factor_all 0.0568
_refine_ls_R_factor_gt 0.0399
_refine_ls_shift/su_max 0.000
_refine_ls_shift/su_mean 0.000
_refine_ls_structure_factor_coef Fsqd
_refine_ls_weighting_details
;
 w=1/[\s^2^(Fo^2^)+(0.0430P)^2^+0.8000P]
 where P=(Fo^2^+2Fc^2^)/3
;
_refine_ls_weighting_scheme calc
_refine_ls_wR_factor_gt 0.0914
_refine_ls_wR_factor_ref 0.1007
_reflns_Friedel_coverage 0.000
_reflns_number_gt 1820
_reflns_number_total 2339
_reflns_threshold_expression 'I > 2\s(I)'
_cod_data_source_file c7nj04823h2.cif
_cod_data_source_block 1
_cod_depositor_comments 'Adding full bibliography for 7057062--7057065.cif.'
_cod_database_code 7057062
_shelx_space_group_comment
;
The symmetry employed for this shelxl refinement is uniquely defined
by the following loop, which should always be used as a source of
symmetry information in preference to the above space-group names.
They are only intended as comments.
;
_shelxl_version_number 2013-2

loop_
_space_group_symop_operation_xyz
'x, y, z'
'-x+1/2, -y+1/2, z+1/2'
'x+1/2, -y+1/2, -z'
'-x, y, -z+1/2'
'-x, -y, -z'
'x-1/2, y-1/2, -z-1/2'
'-x-1/2, y-1/2, z'
'x, -y, z-1/2'

loop_
_atom_site_label
_atom_site_type_symbol
_atom_site_fract_x
_atom_site_fract_y
_atom_site_fract_z
_atom_site_U_iso_or_equiv
_atom_site_adp_type
_atom_site_occupancy
_atom_site_site_symmetry_order
_atom_site_calc_flag
_atom_site_refinement_flags_posn
_atom_site_refinement_flags_adp
_atom_site_refinement_flags_occupancy
Mg1 Mg 0.0000 0.49275(9) 0.2500 0.0159(2) Uani 1 2 d S T P
Li1 Li 0.1004(2) 0.5081(4) 0.56775(17) 0.0240(7) Uani 1 1 d . . .
O1 O 0.01570(8) 0.52871(14) 0.37228(7) 0.0194(3) Uani 1 1 d . . .
O2 O 0.11132(9) 0.61263(16) 0.46690(7) 0.0305(3) Uani 1 1 d . . .
O3 O 0.31750(9) 0.88903(17) 0.14118(7) 0.0348(4) Uani 1 1 d . . .
O4 O 0.39949(8) 0.83886(15) 0.25179(8) 0.0278(3) Uani 1 1 d . . .
O5 O 0.12434(10) 0.29148(16) 0.54208(8) 0.0337(4) Uani 1 1 d . . .
N1 N 0.10873(9) 0.66803(17) 0.25505(8) 0.0197(3) Uani 1 1 d . . .
N2 N 0.17243(10) 0.73142(18) 0.20851(9) 0.0212(3) Uani 1 1 d D . .
H2A H 0.1638(13) 0.738(2) 0.1550(6) 0.025 Uiso 1 1 d D U .
N3 N 0.10030(12) 0.0902(2) 0.45946(10) 0.0331(4) Uani 1 1 d . . .
C1 C 0.08677(11) 0.59858(19) 0.39569(10) 0.0184(4) Uani 1 1 d . . .
C2 C 0.14333(11) 0.6668(2) 0.33000(10) 0.0176(4) Uani 1 1 d . . .
C3 C 0.23029(11) 0.7287(2) 0.33027(11) 0.0224(4) Uani 1 1 d . . .
H3A H 0.2686 0.7407 0.3746 0.027 Uiso 1 1 calc R U .
C4 C 0.24727(12) 0.7682(2) 0.25116(10) 0.0198(4) Uani 1 1 d . . .
C5 C 0.32798(12) 0.8381(2) 0.21055(11) 0.0212(4) Uani 1 1 d . . .
C6 C 0.08945(14) 0.2315(2) 0.48182(12) 0.0295(5) Uani 1 1 d . . .
H6A H 0.0524 0.2914 0.4495 0.035 Uiso 1 1 calc R U .
C7 C 0.05974(18) 0.0348(3) 0.38436(14) 0.0499(6) Uani 1 1 d . . .
H7A H 0.0228 0.1123 0.3608 0.075 Uiso 1 1 calc R U .
H7B H 0.0229 -0.0517 0.3959 0.075 Uiso 1 1 calc R U .
H7C H 0.1068 0.0073 0.3470 0.075 Uiso 1 1 calc R U .
C8 C 0.15972(18) -0.0102(3) 0.50457(17) 0.0515(7) Uani 1 1 d . . .
H8A H 0.1717 0.0318 0.5572 0.077 Uiso 1 1 calc R U .
H8B H 0.2157 -0.0223 0.4756 0.077 Uiso 1 1 calc R U .
H8C H 0.1309 -0.1065 0.5107 0.077 Uiso 1 1 calc R U .

loop_
_atom_site_aniso_label
_atom_site_aniso_U_11
_atom_site_aniso_U_22
_atom_site_aniso_U_33
_atom_site_aniso_U_23
_atom_site_aniso_U_13
_atom_site_aniso_U_12
Mg1 0.0095(4) 0.0227(4) 0.0157(4) 0.000 -0.0004(3) 0.000
Li1 0.0221(16) 0.0321(18) 0.0178(14) 0.0000(13) 0.0022(11) -0.0073(14)
O1 0.0145(6) 0.0275(7) 0.0163(6) 0.0011(5) 0.0011(4) -0.0058(5)
O2 0.0325(8) 0.0439(9) 0.0152(6) 0.0032(6) -0.0031(5) -0.0150(7)
O3 0.0277(8) 0.0551(10) 0.0216(7) 0.0069(7) 0.0011(6) -0.0179(7)
O4 0.0161(6) 0.0322(7) 0.0352(7) 0.0059(6) -0.0033(5) -0.0092(5)
O5 0.0411(8) 0.0334(8) 0.0265(7) -0.0047(6) -0.0010(6) 0.0068(7)
N1 0.0147(7) 0.0285(8) 0.0158(7) 0.0038(7) -0.0003(6) -0.0073(6)
N2 0.0179(7) 0.0312(9) 0.0143(7) 0.0035(7) 0.0005(6) -0.0100(7)
N3 0.0332(10) 0.0303(10) 0.0357(9) -0.0027(8) 0.0023(8) -0.0004(8)
C1 0.0163(8) 0.0208(9) 0.0179(8) 0.0010(7) 0.0001(7) -0.0021(7)
C2 0.0146(8) 0.0221(9) 0.0162(8) 0.0013(7) -0.0010(6) -0.0044(7)
C3 0.0162(9) 0.0314(10) 0.0197(8) 0.0023(8) -0.0038(7) -0.0074(8)
C4 0.0149(8) 0.0247(9) 0.0198(8) -0.0002(8) -0.0003(7) -0.0061(7)
C5 0.0176(9) 0.0250(9) 0.0210(8) -0.0018(8) 0.0024(7) -0.0069(8)
C6 0.0295(10) 0.0329(11) 0.0261(10) 0.0026(9) 0.0045(8) 0.0048(9)
C7 0.0572(16) 0.0467(15) 0.0458(14) -0.0112(12) -0.0057(12) -0.0078(12)
C8 0.0495(15) 0.0343(13) 0.0708(18) -0.0037(13) -0.0117(13) 0.0116(11)

loop_
_atom_type_symbol
_atom_type_description
_atom_type_scat_dispersion_real
_atom_type_scat_dispersion_imag
_atom_type_scat_source
C C 0.0033 0.0016 'International Tables Vol C Tables 4.2.6.8 and 6.1.1.4'
H H 0.0000 0.0000 'International Tables Vol C Tables 4.2.6.8 and 6.1.1.4'
Li Li -0.0003 0.0001 'International Tables Vol C Tables 4.2.6.8 and 6.1.1.4'
N N 0.0061 0.0033 'International Tables Vol C Tables 4.2.6.8 and 6.1.1.4'
O O 0.0106 0.0060 'International Tables Vol C Tables 4.2.6.8 and 6.1.1.4'
Mg Mg 0.0486 0.0363 'International Tables Vol C Tables 4.2.6.8 and 6.1.1.4'

loop_
_geom_angle_atom_site_label_1
_geom_angle_atom_site_label_2
_geom_angle_atom_site_label_3
_geom_angle
_geom_angle_site_symmetry_1
_geom_angle_site_symmetry_3
O4 Mg1 O4 94.66(8) 6_556 7_655
O4 Mg1 O1 90.47(5) 6_556 4
O4 Mg1 O1 101.70(5) 7_655 4
O4 Mg1 O1 101.70(5) 6_556 .
O4 Mg1 O1 90.47(5) 7_655 .
O1 Mg1 O1 162.10(8) 4 .
O4 Mg1 N1 178.04(6) 6_556 .
O4 Mg1 N1 86.80(6) 7_655 .
O1 Mg1 N1 90.52(5) 4 .
O1 Mg1 N1 76.96(5) . .
O4 Mg1 N1 86.79(6) 6_556 4
O4 Mg1 N1 178.04(6) 7_655 4
O1 Mg1 N1 76.95(5) 4 4
O1 Mg1 N1 90.52(5) . 4
N1 Mg1 N1 91.78(8) . 4
O4 Mg1 Li1 108.10(7) 6_556 8_565
O4 Mg1 Li1 71.73(6) 7_655 8_565
O1 Mg1 Li1 33.92(6) 4 8_565
O1 Mg1 Li1 146.15(6) . 8_565
N1 Mg1 Li1 73.60(7) . 8_565
N1 Mg1 Li1 106.58(6) 4 8_565
O4 Mg1 Li1 71.73(6) 6_556 5_566
O4 Mg1 Li1 108.10(7) 7_655 5_566
O1 Mg1 Li1 146.15(6) 4 5_566
O1 Mg1 Li1 33.92(6) . 5_566
N1 Mg1 Li1 106.58(6) . 5_566
N1 Mg1 Li1 73.60(7) 4 5_566
Li1 Mg1 Li1 179.75(12) 8_565 5_566
O2 Li1 O3 105.11(16) . 2_565
O2 Li1 O5 105.59(15) . .
O3 Li1 O5 118.33(17) 2_565 .
O2 Li1 O1 125.46(17) . 5_566
O3 Li1 O1 107.63(14) 2_565 5_566
O5 Li1 O1 95.63(14) . 5_566
O2 Li1 Mg1 144.93(15) . 5_566
O3 Li1 Mg1 73.62(9) 2_565 5_566
O5 Li1 Mg1 105.39(12) . 5_566
O1 Li1 Mg1 34.86(6) 5_566 5_566
C1 O1 Li1 129.16(14) . 5_566
C1 O1 Mg1 117.67(10) . .
Li1 O1 Mg1 111.22(10) 5_566 .
C1 O2 Li1 138.84(16) . .
C5 O3 Li1 132.01(15) . 2_564
C5 O4 Mg1 127.85(12) . 6_666
C6 O5 Li1 120.64(16) . .
C2 N1 N2 105.37(13) . .
C2 N1 Mg1 107.61(10) . .
N2 N1 Mg1 140.86(11) . .
N1 N2 C4 112.24(14) . .
N1 N2 H2A 119.6(13) . .
C4 N2 H2A 128.0(13) . .
C6 N3 C8 120.96(19) . .
C6 N3 C7 120.53(19) . .
C8 N3 C7 118.26(19) . .
O2 C1 O1 125.23(16) . .
O2 C1 C2 118.91(15) . .
O1 C1 C2 115.86(14) . .
N1 C2 C3 110.54(15) . .
N1 C2 C1 117.33(14) . .
C3 C2 C1 132.10(15) . .
C4 C3 C2 105.38(15) . .
C4 C3 H3A 127.3 . .
C2 C3 H3A 127.3 . .
N2 C4 C3 106.47(15) . .
N2 C4 C5 121.16(15) . .
C3 C4 C5 132.37(16) . .
O3 C5 O4 127.06(17) . .
O3 C5 C4 117.62(16) . .
O4 C5 C4 115.32(15) . .
O5 C6 N3 125.68(19) . .
O5 C6 H6A 117.2 . .
N3 C6 H6A 117.2 . .
N3 C7 H7A 109.5 . .
N3 C7 H7B 109.5 . .
H7A C7 H7B 109.5 . .
N3 C7 H7C 109.5 . .
H7A C7 H7C 109.5 . .
H7B C7 H7C 109.5 . .
N3 C8 H8A 109.5 . .
N3 C8 H8B 109.5 . .
H8A C8 H8B 109.5 . .
N3 C8 H8C 109.5 . .
H8A C8 H8C 109.5 . .
H8B C8 H8C 109.5 . .

loop_
_geom_bond_atom_site_label_1
_geom_bond_atom_site_label_2
_geom_bond_distance
_geom_bond_site_symmetry_2
Mg1 O4 2.0171(13) 6_556
Mg1 O4 2.0171(13) 7_655
Mg1 O1 2.0529(11) 4
Mg1 O1 2.0529(11) .
Mg1 N1 2.2370(15) .
Mg1 N1 2.2371(15) 4
Mg1 Li1 3.348(3) 8_565
Mg1 Li1 3.348(3) 5_566
Li1 O2 1.910(3) .
Li1 O3 1.941(3) 2_565
Li1 O5 2.002(4) .
Li1 O1 2.004(3) 5_566
Li1 Mg1 3.348(3) 5_566
O1 C1 1.278(2) .
O1 Li1 2.004(3) 5_566
O2 C1 1.234(2) .
O3 C5 1.239(2) .
O3 Li1 1.941(3) 2_564
O4 C5 1.255(2) .
O4 Mg1 2.0171(13) 6_666
O5 C6 1.239(2) .
N1 C2 1.336(2) .
N1 N2 1.3372(19) .
N2 C4 1.349(2) .
N2 H2A 0.892(9) .
N3 C6 1.318(3) .
N3 C8 1.455(3) .
N3 C7 1.460(3) .
C1 C2 1.495(2) .
C2 C3 1.396(2) .
C3 C4 1.373(2) .
C3 H3A 0.9300 .
C4 C5 1.500(2) .
C6 H6A 0.9300 .
C7 H7A 0.9600 .
C7 H7B 0.9600 .
C7 H7C 0.9600 .
C8 H8A 0.9600 .
C8 H8B 0.9600 .
C8 H8C 0.9600 .

loop_
_geom_hbond_atom_site_label_D
_geom_hbond_atom_site_label_H
_geom_hbond_atom_site_label_A
_geom_hbond_distance_DH
_geom_hbond_distance_HA
_geom_hbond_distance_DA
_geom_hbond_angle_DHA
_geom_hbond_site_symmetry_A
N2 H2A O5 0.892(9) 1.967(11) 2.8396(19) 165.4(18) 8_565

loop_
_geom_torsion_atom_site_label_1
_geom_torsion_atom_site_label_2
_geom_torsion_atom_site_label_3
_geom_torsion_atom_site_label_4
_geom_torsion
_geom_torsion_site_symmetry_1
C2 N1 N2 C4 1.1(2) .
Mg1 N1 N2 C4 -145.48(15) .
Li1 O2 C1 O1 27.5(3) .
Li1 O2 C1 C2 -152.3(2) .
Li1 O1 C1 O2 26.8(3) 5_566
Mg1 O1 C1 O2 -170.67(15) .
Li1 O1 C1 C2 -153.52(17) 5_566
Mg1 O1 C1 C2 9.1(2) .
N2 N1 C2 C3 -0.7(2) .
Mg1 N1 C2 C3 157.95(13) .
N2 N1 C2 C1 -178.86(15) .
Mg1 N1 C2 C1 -20.24(18) .
O2 C1 C2 N1 -170.87(17) .
O1 C1 C2 N1 9.4(2) .
O2 C1 C2 C3 11.4(3) .
O1 C1 C2 C3 -168.33(19) .
N1 C2 C3 C4 0.0(2) .
C1 C2 C3 C4 177.85(18) .
N1 N2 C4 C3 -1.1(2) .
N1 N2 C4 C5 178.82(16) .
C2 C3 C4 N2 0.6(2) .
C2 C3 C4 C5 -179.30(19) .
Li1 O3 C5 O4 -1.5(3) 2_564
Li1 O3 C5 C4 178.12(18) 2_564
Mg1 O4 C5 O3 31.2(3) 6_666
Mg1 O4 C5 C4 -148.42(13) 6_666
N2 C4 C5 O3 14.5(3) .
C3 C4 C5 O3 -165.6(2) .
N2 C4 C5 O4 -165.87(17) .
C3 C4 C5 O4 14.1(3) .
Li1 O5 C6 N3 -179.76(18) .
C8 N3 C6 O5 -2.3(3) .
C7 N3 C6 O5 -176.4(2) .
